data_4073238
loop_
_publ_author_name
'Hirotsu, Masakazu'
'Nishida, Takuo'
'Sasaki, Hiromitsu'
'Muraoka, Takako'
'Yoshimura, Takashi'
'Ueno, Keiji'

_publ_section_title
;
 Photochemical Reaction of CpFe(CO)2SiMe3(Cp = \h5-C5H5) with a
 Trihydrosilane Containing a Bulky Amino Substituent,
 Bis(trimethylsilyl)aminosilane
;
_journal_issue 10
_journal_name_full Organometallics
_journal_page_first 2495
_journal_paper_doi 10.1021/om070185j
_journal_volume 26
_journal_year 2007
_chemical_formula_sum 'C19 H27 Fe2 N O3 Si3'
_chemical_formula_weight 513.39
_chemical_name_systematic
; 
 ? 
;
_space_group_IT_number 14
_symmetry_cell_setting monoclinic
_symmetry_space_group_name_Hall '-P 2yn'
_symmetry_space_group_name_H-M 'P 1 21/n 1'
_atom_sites_solution_hydrogens geom
_atom_sites_solution_primary direct
_atom_sites_solution_secondary difmap
_audit_creation_method SHELXL-97
_cell_angle_alpha 90.00
_cell_angle_beta 101.368(2)
_cell_angle_gamma 90.00
_cell_formula_units_Z 4
_cell_length_a 8.4040(5)
_cell_length_b 17.3179(8)
_cell_length_c 15.7939(11)
_cell_measurement_reflns_used 16868
_cell_measurement_temperature 113(2)
_cell_measurement_theta_max 32.0307
_cell_measurement_theta_min 1.7646
_cell_volume 2253.5(2)
_computing_cell_refinement 'CrystalClear (Rigaku Corp., 2000)'
_computing_data_collection 'CrystalClear (Rigaku Corp., 2000)'
_computing_data_reduction 'CrystalClear (Rigaku Corp., 2000)'
_computing_structure_refinement 'SHELXL-97 (Sheldrick, 1997)'
_computing_structure_solution 'SHELXS-97 (Sheldrick, 1990)'
_diffrn_ambient_temperature 113(2)
_diffrn_detector_area_resol_mean 10
_diffrn_measured_fraction_theta_full 0.774
_diffrn_measured_fraction_theta_max 0.774
_diffrn_measurement_device_type 'Rigaku RAXIS-IV'
_diffrn_measurement_method dtprofit.ref
_diffrn_radiation_monochromator graphite
_diffrn_radiation_source 'Rotating Anode'
_diffrn_radiation_type MoK\a
_diffrn_radiation_wavelength 0.71070
_diffrn_reflns_av_R_equivalents 0.0348
_diffrn_reflns_av_sigmaI/netI 0.0250
_diffrn_reflns_limit_h_max 11
_diffrn_reflns_limit_h_min -11
_diffrn_reflns_limit_k_max 21
_diffrn_reflns_limit_k_min -21
_diffrn_reflns_limit_l_max 15
_diffrn_reflns_limit_l_min -21
_diffrn_reflns_number 18523
_diffrn_reflns_theta_full 32.26
_diffrn_reflns_theta_max 32.26
_diffrn_reflns_theta_min 1.76
_exptl_absorpt_coefficient_mu 1.467
_exptl_absorpt_correction_T_max 1.0000
_exptl_absorpt_correction_T_min 0.5918
_exptl_absorpt_correction_type multi-scan
_exptl_crystal_colour Red
_exptl_crystal_density_diffrn 1.513
_exptl_crystal_density_method 'not measured'
_exptl_crystal_description Prism
_exptl_crystal_F_000 1064
_exptl_crystal_size_max 0.1800
_exptl_crystal_size_mid 0.1500
_exptl_crystal_size_min 0.2000
_refine_diff_density_max 0.728
_refine_diff_density_min -1.762
_refine_diff_density_rms 0.160
_refine_ls_extinction_method none
_refine_ls_goodness_of_fit_ref 1.066
_refine_ls_hydrogen_treatment mixed
_refine_ls_matrix_type full
_refine_ls_number_parameters 258
_refine_ls_number_reflns 6197
_refine_ls_number_restraints 0
_refine_ls_restrained_S_all 1.066
_refine_ls_R_factor_all 0.0530
_refine_ls_R_factor_gt 0.0521
_refine_ls_shift/su_max 0.001
_refine_ls_shift/su_mean 0.000
_refine_ls_structure_factor_coef Fsqd
_refine_ls_weighting_details 'calc w=1/[\s^2^(Fo^2^)+(0.0966P)^2^+1.1720P] where P=(Fo^2^+2Fc^2^)/3'
_refine_ls_weighting_scheme calc
_refine_ls_wR_factor_gt 0.1331
_refine_ls_wR_factor_ref 0.1346
_reflns_number_gt 6008
_reflns_number_total 6197
_reflns_threshold_expression >2sigma(I)
_cod_data_source_file om070185j-file002.cif
_cod_data_source_block 3
_cod_depositor_comments
;
The following automatic conversions were performed:

'_exptl_absorpt_correction_type' value 'Multi-scan' changed to
'multi-scan' according to
/home/saulius/struct/CIF-dictionaries/cif_core.dic dictionary named
'cif_core.dic' version 2.4.1 from 2010-06-29.

Automatic conversion script
Id: cif_fix_values 1715 2011-07-08 13:25:40Z adriana 
;
_cod_original_sg_symbol_H-M P21/n
_cod_database_code 4073238

loop_
_symmetry_equiv_pos_as_xyz
'x, y, z'
'-x+1/2, y+1/2, -z+1/2'
'-x, -y, -z'
'x-1/2, -y-1/2, z-1/2'

loop_
_atom_site_label
_atom_site_type_symbol
_atom_site_fract_x
_atom_site_fract_y
_atom_site_fract_z
_atom_site_U_iso_or_equiv
_atom_site_adp_type
_atom_site_occupancy
_atom_site_symmetry_multiplicity
_atom_site_calc_flag
_atom_site_refinement_flags
Fe1 Fe 0.80931(3) 0.044829(14) 0.157266(15) 0.01295(9) Uani 1 1 d .
Fe2 Fe 0.59527(3) -0.040736(14) 0.215448(15) 0.01324(9) Uani 1 1 d .
Si1 Si 0.74340(5) 0.05594(3) 0.29081(3) 0.01356(11) Uani 1 1 d .
Si2 Si 0.48497(6) 0.18544(3) 0.33116(3) 0.01835(12) Uani 1 1 d .
Si3 Si 0.81174(6) 0.12382(3) 0.43936(3) 0.01779(12) Uani 1 1 d .
N1 N 0.66661(17) 0.13438(9) 0.34217(9) 0.0164(3) Uani 1 1 d .
C1 C 0.6762(2) -0.04055(10) 0.10842(12) 0.0160(3) Uani 1 1 d .
O1 O 0.65318(19) -0.07799(9) 0.04486(9) 0.0255(3) Uani 1 1 d .
C2 C 0.9669(2) -0.01729(11) 0.20270(11) 0.0189(3) Uani 1 1 d .
O2 O 1.07151(18) -0.05826(10) 0.23199(11) 0.0303(3) Uani 1 1 d .
C3 C 0.4301(2) 0.01818(11) 0.17203(11) 0.0177(3) Uani 1 1 d .
O3 O 0.31550(17) 0.05342(9) 0.14395(10) 0.0255(3) Uani 1 1 d .
C4 C 0.9063(2) 0.04069(10) 0.39238(11) 0.0177(3) Uani 1 1 d .
H4A H 0.8982 -0.0082 0.4213 0.021 Uiso 1 1 calc R
H4B H 1.0161 0.0502 0.3845 0.021 Uiso 1 1 calc R
C5 C 0.5079(3) 0.26569(13) 0.41249(14) 0.0299(4) Uani 1 1 d .
H5A H 0.5309 0.2443 0.4697 0.045 Uiso 1 1 calc R
H5B H 0.4090 0.2950 0.4047 0.045 Uiso 1 1 calc R
H5C H 0.5954 0.2988 0.4047 0.045 Uiso 1 1 calc R
C6 C 0.4203(2) 0.23014(11) 0.22185(13) 0.0243(4) Uani 1 1 d .
H6A H 0.5042 0.2639 0.2105 0.036 Uiso 1 1 calc R
H6B H 0.3224 0.2592 0.2202 0.036 Uiso 1 1 calc R
H6C H 0.4010 0.1903 0.1788 0.036 Uiso 1 1 calc R
C7 C 0.3193(2) 0.12074(13) 0.35374(14) 0.0282(4) Uani 1 1 d .
H7A H 0.3093 0.0768 0.3160 0.042 Uiso 1 1 calc R
H7B H 0.2186 0.1486 0.3441 0.042 Uiso 1 1 calc R
H7C H 0.3452 0.1037 0.4127 0.042 Uiso 1 1 calc R
C8 C 0.9478(3) 0.20894(13) 0.46849(15) 0.0325(4) Uani 1 1 d .
H8A H 0.9997 0.2212 0.4212 0.049 Uiso 1 1 calc R
H8B H 1.0289 0.1970 0.5187 0.049 Uiso 1 1 calc R
H8C H 0.8850 0.2524 0.4806 0.049 Uiso 1 1 calc R
C9 C 0.7189(3) 0.09696(15) 0.53346(13) 0.0332(5) Uani 1 1 d .
H9A H 0.6525 0.1387 0.5464 0.050 Uiso 1 1 calc R
H9B H 0.8032 0.0867 0.5827 0.050 Uiso 1 1 calc R
H9C H 0.6533 0.0516 0.5196 0.050 Uiso 1 1 calc R
C10 C 0.6785(2) 0.13701(12) 0.08716(13) 0.0239(4) Uani 1 1 d .
H10 H 0.5672 0.1444 0.0808 0.029 Uiso 1 1 calc R
C11 C 0.7568(3) 0.09385(12) 0.03093(12) 0.0250(4) Uani 1 1 d .
H11 H 0.7058 0.0688 -0.0192 0.030 Uiso 1 1 calc R
C12 C 0.9252(3) 0.09533(12) 0.06405(13) 0.0258(4) Uani 1 1 d .
H12 H 1.0046 0.0711 0.0400 0.031 Uiso 1 1 calc R
C13 C 0.9521(2) 0.14052(12) 0.14092(13) 0.0256(4) Uani 1 1 d .
H13 H 1.0525 0.1509 0.1759 0.031 Uiso 1 1 calc R
C14 C 0.7999(3) 0.16704(12) 0.15501(12) 0.0255(4) Uani 1 1 d .
H14 H 0.7824 0.1983 0.2002 0.031 Uiso 1 1 calc R
C15 C 0.7322(2) -0.12365(11) 0.29934(12) 0.0195(3) Uani 1 1 d .
H15 H 0.8431 -0.1207 0.3213 0.023 Uiso 1 1 calc R
C16 C 0.6068(2) -0.09220(11) 0.33859(12) 0.0210(3) Uani 1 1 d .
H16 H 0.6213 -0.0660 0.3910 0.025 Uiso 1 1 calc R
C17 C 0.4562(2) -0.10832(12) 0.28290(13) 0.0238(4) Uani 1 1 d .
H17 H 0.3545 -0.0937 0.2921 0.029 Uiso 1 1 calc R
C18 C 0.4871(2) -0.15074(11) 0.21038(13) 0.0231(4) Uani 1 1 d .
H18 H 0.4095 -0.1690 0.1644 0.028 Uiso 1 1 calc R
C19 C 0.6578(2) -0.16001(11) 0.22113(12) 0.0216(3) Uani 1 1 d .
H19 H 0.7116 -0.1856 0.1833 0.026 Uiso 1 1 calc R

loop_
_atom_site_aniso_label
_atom_site_aniso_U_11
_atom_site_aniso_U_22
_atom_site_aniso_U_33
_atom_site_aniso_U_23
_atom_site_aniso_U_13
_atom_site_aniso_U_12
Fe1 0.01244(14) 0.01568(16) 0.01056(15) 0.00080(6) 0.00182(10) -0.00018(6)
Fe2 0.01226(14) 0.01505(17) 0.01235(15) 0.00060(7) 0.00223(10) -0.00018(7)
Si1 0.0131(2) 0.0168(2) 0.0104(2) -0.00013(14) 0.00142(15) 0.00128(14)
Si2 0.0165(2) 0.0193(3) 0.0203(2) -0.00228(16) 0.00605(17) 0.00164(15)
Si3 0.0206(2) 0.0220(3) 0.0105(2) -0.00210(15) 0.00244(17) -0.00065(16)
N1 0.0162(6) 0.0192(7) 0.0139(6) -0.0015(4) 0.0030(5) 0.0012(4)
C1 0.0166(7) 0.0168(9) 0.0143(8) 0.0004(5) 0.0023(6) -0.0013(5)
O1 0.0352(7) 0.0262(8) 0.0159(6) -0.0057(5) 0.0071(5) -0.0075(5)
C2 0.0163(7) 0.0233(9) 0.0177(8) 0.0008(6) 0.0046(6) 0.0004(6)
O2 0.0207(7) 0.0330(8) 0.0364(8) 0.0077(6) 0.0038(6) 0.0071(5)
C3 0.0160(7) 0.0212(9) 0.0159(7) -0.0007(6) 0.0036(6) -0.0016(5)
O3 0.0197(7) 0.0307(8) 0.0251(7) 0.0023(5) 0.0018(5) 0.0057(5)
C4 0.0157(7) 0.0242(9) 0.0119(7) 0.0004(5) -0.0003(6) 0.0023(5)
C5 0.0306(9) 0.0285(11) 0.0321(10) -0.0114(8) 0.0101(8) 0.0049(7)
C6 0.0227(8) 0.0227(10) 0.0264(9) 0.0023(6) 0.0023(7) 0.0036(6)
C7 0.0221(8) 0.0348(12) 0.0297(10) -0.0001(7) 0.0101(7) -0.0033(7)
C8 0.0316(10) 0.0295(12) 0.0311(11) -0.0049(8) -0.0071(8) -0.0056(8)
C9 0.0407(11) 0.0444(14) 0.0181(9) 0.0063(8) 0.0143(8) 0.0085(9)
C10 0.0209(8) 0.0207(9) 0.0291(9) 0.0102(7) 0.0028(7) 0.0022(6)
C11 0.0361(10) 0.0241(10) 0.0132(8) 0.0039(6) 0.0010(7) -0.0038(7)
C12 0.0304(9) 0.0262(10) 0.0247(9) 0.0088(7) 0.0153(7) 0.0019(7)
C13 0.0232(8) 0.0251(10) 0.0267(9) 0.0072(7) 0.0006(7) -0.0108(6)
C14 0.0392(10) 0.0148(9) 0.0243(9) -0.0007(6) 0.0107(8) -0.0023(6)
C15 0.0194(7) 0.0193(9) 0.0197(8) 0.0052(6) 0.0032(6) 0.0026(5)
C16 0.0240(8) 0.0236(9) 0.0161(8) 0.0046(6) 0.0052(6) 0.0014(6)
C17 0.0196(8) 0.0293(10) 0.0240(9) 0.0076(7) 0.0077(7) -0.0024(6)
C18 0.0226(8) 0.0201(9) 0.0255(9) 0.0030(6) 0.0022(7) -0.0063(6)
C19 0.0250(8) 0.0169(9) 0.0235(8) 0.0013(6) 0.0061(7) 0.0021(6)

loop_
_atom_type_symbol
_atom_type_description
_atom_type_scat_dispersion_real
_atom_type_scat_dispersion_imag
_atom_type_scat_source
C C 0.0033 0.0016 'International Tables Vol C Tables 4.2.6.8 and 6.1.1.4'
H H 0.0000 0.0000 'International Tables Vol C Tables 4.2.6.8 and 6.1.1.4'
N N 0.0061 0.0033 'International Tables Vol C Tables 4.2.6.8 and 6.1.1.4'
O O 0.0106 0.0060 'International Tables Vol C Tables 4.2.6.8 and 6.1.1.4'
Si Si 0.0817 0.0704 'International Tables Vol C Tables 4.2.6.8 and 6.1.1.4'
Fe Fe 0.3463 0.8444 'International Tables Vol C Tables 4.2.6.8 and 6.1.1.4'

loop_
_geom_angle_atom_site_label_1
_geom_angle_atom_site_label_2
_geom_angle_atom_site_label_3
_geom_angle
C2 Fe1 C1 91.45(8)
C2 Fe1 C13 97.57(8)
C1 Fe1 C13 149.63(8)
C2 Fe1 C12 97.20(8)
C1 Fe1 C12 110.57(8)
C13 Fe1 C12 39.65(8)
C2 Fe1 C14 130.19(8)
C1 Fe1 C14 138.17(8)
C13 Fe1 C14 39.35(8)
C12 Fe1 C14 66.09(8)
C2 Fe1 C10 161.90(8)
C1 Fe1 C10 99.70(8)
C13 Fe1 C10 65.82(8)
C12 Fe1 C10 65.58(8)
C14 Fe1 C10 39.25(8)
C2 Fe1 C11 129.03(8)
C1 Fe1 C11 86.21(8)
C13 Fe1 C11 65.62(8)
C12 Fe1 C11 38.79(8)
C14 Fe1 C11 65.57(8)
C10 Fe1 C11 38.93(8)
C2 Fe1 Si1 88.55(6)
C1 Fe1 Si1 101.94(5)
C13 Fe1 Si1 107.20(6)
C12 Fe1 Si1 146.76(6)
C14 Fe1 Si1 85.21(5)
C10 Fe1 Si1 102.87(6)
C11 Fe1 Si1 141.67(6)
C2 Fe1 Fe2 91.42(6)
C1 Fe1 Fe2 47.40(5)
C13 Fe1 Fe2 159.61(6)
C12 Fe1 Fe2 156.75(6)
C14 Fe1 Fe2 122.86(6)
C10 Fe1 Fe2 106.64(5)
C11 Fe1 Fe2 121.40(6)
Si1 Fe1 Fe2 54.563(14)
C3 Fe2 C1 92.56(8)
C3 Fe2 C17 92.66(8)
C1 Fe2 C17 140.53(8)
C3 Fe2 C18 102.09(8)
C1 Fe2 C18 101.02(7)
C17 Fe2 C18 39.77(8)
C3 Fe2 C16 119.53(7)
C1 Fe2 C16 146.82(7)
C17 Fe2 C16 39.36(7)
C18 Fe2 C16 66.21(7)
C3 Fe2 C19 138.79(8)
C1 Fe2 C19 84.98(7)
C17 Fe2 C19 65.98(8)
C18 Fe2 C19 39.18(7)
C16 Fe2 C19 65.67(7)
C3 Fe2 C15 157.80(7)
C1 Fe2 C15 107.67(7)
C17 Fe2 C15 65.98(7)
C18 Fe2 C15 65.80(7)
C16 Fe2 C15 39.32(7)
C19 Fe2 C15 38.87(7)
C3 Fe2 Si1 94.92(6)
C1 Fe2 Si1 101.80(5)
C17 Fe2 Si1 116.66(6)
C18 Fe2 Si1 150.76(6)
C16 Fe2 Si1 84.74(6)
C19 Fe2 Si1 125.90(5)
C15 Fe2 Si1 89.88(5)
C3 Fe2 Fe1 94.52(6)
C1 Fe2 Fe1 46.74(5)
C17 Fe2 Fe1 169.51(5)
C18 Fe2 Fe1 144.67(6)
C16 Fe2 Fe1 130.16(5)
C19 Fe2 Fe1 112.40(5)
C15 Fe2 Fe1 105.91(5)
Si1 Fe2 Fe1 55.090(14)
N1 Si1 C4 89.24(7)
N1 Si1 Fe2 126.39(5)
C4 Si1 Fe2 124.37(6)
N1 Si1 Fe1 131.53(5)
C4 Si1 Fe1 119.86(6)
Fe2 Si1 Fe1 70.347(16)
N1 Si1 Si3 43.13(5)
C4 Si1 Si3 46.11(5)
Fe2 Si1 Si3 144.03(2)
Fe1 Si1 Si3 145.33(2)
N1 Si2 C6 113.03(8)
N1 Si2 C7 110.27(9)
C6 Si2 C7 109.31(9)
N1 Si2 C5 109.75(8)
C6 Si2 C5 107.28(10)
C7 Si2 C5 106.99(10)
N1 Si3 C8 114.56(9)
N1 Si3 C4 90.54(7)
C8 Si3 C4 114.75(10)
N1 Si3 C9 113.00(9)
C8 Si3 C9 109.40(12)
C4 Si3 C9 113.65(10)
N1 Si3 Si1 43.02(5)
C8 Si3 Si1 126.75(8)
C4 Si3 Si1 47.52(5)
C9 Si3 Si1 123.76(9)
Si2 N1 Si1 137.37(9)
Si2 N1 Si3 125.35(8)
Si1 N1 Si3 93.85(7)
O1 C1 Fe1 138.59(15)
O1 C1 Fe2 135.52(14)
Fe1 C1 Fe2 85.87(7)
O2 C2 Fe1 179.34(17)
O3 C3 Fe2 176.01(17)
Si3 C4 Si1 86.36(7)
C11 C10 C14 108.17(17)
C11 C10 Fe1 70.95(11)
C14 C10 Fe1 70.22(11)
C12 C11 C10 108.29(17)
C12 C11 Fe1 69.66(10)
C10 C11 Fe1 70.11(10)
C11 C12 C13 107.81(17)
C11 C12 Fe1 71.55(11)
C13 C12 Fe1 69.54(10)
C14 C13 C12 108.36(17)
C14 C13 Fe1 71.32(11)
C12 C13 Fe1 70.81(11)
C13 C14 C10 107.35(17)
C13 C14 Fe1 69.33(11)
C10 C14 Fe1 70.53(11)
C19 C15 C16 108.09(16)
C19 C15 Fe2 70.49(10)
C16 C15 Fe2 70.10(10)
C17 C16 C15 107.41(17)
C17 C16 Fe2 68.95(10)
C15 C16 Fe2 70.58(10)
C16 C17 C18 108.55(17)
C16 C17 Fe2 71.69(10)
C18 C17 Fe2 70.77(10)
C19 C18 C17 107.53(17)
C19 C18 Fe2 71.29(10)
C17 C18 Fe2 69.46(11)
C15 C19 C18 108.41(17)
C15 C19 Fe2 70.64(11)
C18 C19 Fe2 69.53(10)

loop_
_geom_bond_atom_site_label_1
_geom_bond_atom_site_label_2
_geom_bond_distance
Fe1 C2 1.7467(18)
Fe1 C1 1.9217(17)
Fe1 C13 2.0917(18)
Fe1 C12 2.1084(18)
Fe1 C14 2.118(2)
Fe1 C10 2.1220(18)
Fe1 C11 2.1330(18)
Fe1 Si1 2.2919(5)
Fe1 Fe2 2.6320(4)
Fe2 C3 1.7500(18)
Fe2 C1 1.9424(18)
Fe2 C17 2.0883(18)
Fe2 C18 2.1057(18)
Fe2 C16 2.1243(18)
Fe2 C19 2.1288(19)
Fe2 C15 2.1307(17)
Fe2 Si1 2.2771(5)
Si1 N1 1.7681(15)
Si1 C4 1.9108(18)
Si1 Si3 2.5856(7)
Si2 N1 1.7430(15)
Si2 C6 1.872(2)
Si2 C7 1.875(2)
Si2 C5 1.876(2)
Si3 N1 1.7718(15)
Si3 C8 1.867(2)
Si3 C4 1.8673(18)
Si3 C9 1.868(2)
C1 O1 1.179(2)
C2 O2 1.153(2)
C3 O3 1.153(2)
C10 C11 1.418(3)
C10 C14 1.424(3)
C11 C12 1.409(3)
C12 C13 1.424(3)
C13 C14 1.418(3)
C15 C19 1.417(3)
C15 C16 1.431(3)
C16 C17 1.419(3)
C17 C18 1.427(3)
C18 C19 1.420(3)
